data_4325868
loop_
_publ_author_name
'Ivan D. Grishin'
'Dmitrii I. D'yachihin'
'Alexander V. Piskunov'
'Fedor M. Dolgushin'
'Alexander F. Smol'yakov'
'Mikhail M. Il'in'
'Vadim A. Davankov'
'Igor T. Chizhevsky'
'Dmitry F. Grishin'

_publ_section_title
;
 Carborane Complexes of Ruthenium(III): Studies on Thermal Reaction
 Chemistry and the Catalyst Design for Atom Transfer Radical
 Polymerization of Methyl Methacrylate
;
_journal_name_full 'Inorganic Chemistry'
_journal_page_first 7574
_journal_page_last 7585
_journal_paper_doi 10.1021/ic200487w
_journal_volume 50
_journal_year 2011
_chemical_formula_moiety 'C30 H40 B9 Cl P2 Ru'
_chemical_formula_sum 'C30 H40 B9 Cl P2 Ru'
_chemical_formula_weight 696.37
_chemical_name_systematic
; 
 ? 
;
_space_group_IT_number 14
_symmetry_cell_setting monoclinic
_symmetry_space_group_name_Hall '-P 2yn'
_symmetry_space_group_name_H-M 'P 1 21/n 1'
_atom_sites_solution_hydrogens mixed
_atom_sites_solution_primary direct
_atom_sites_solution_secondary difmap
_audit_creation_method SHELXL-97
_cell_angle_alpha 90.00
_cell_angle_beta 106.6710(10)
_cell_angle_gamma 90.00
_cell_formula_units_Z 4
_cell_length_a 12.4338(5)
_cell_length_b 18.6092(7)
_cell_length_c 14.7003(6)
_cell_measurement_reflns_used 7425
_cell_measurement_temperature 100(2)
_cell_measurement_theta_max 31.66
_cell_measurement_theta_min 2.19
_cell_volume 3258.4(2)
_computing_cell_refinement 'Bruker SMART'
_computing_data_collection 'Bruker SMART'
_computing_data_reduction 'Bruker SAINT'
_computing_molecular_graphics 'Bruker SHELXTL'
_computing_publication_material 'Bruker SHELXTL'
_computing_structure_refinement 'SHELXL-97 (Sheldrick, 1997)'
_computing_structure_solution 'SHELXS-97 (Sheldrick, 1990)'
_diffrn_ambient_temperature 100(2)
_diffrn_measured_fraction_theta_full 0.996
_diffrn_measured_fraction_theta_max 0.996
_diffrn_measurement_device_type 'Bruker APEX II CCD area detector'
_diffrn_measurement_method 'phi and omega scans'
_diffrn_radiation_monochromator graphite
_diffrn_radiation_source 'fine-focus sealed tube'
_diffrn_radiation_type MoK\a
_diffrn_radiation_wavelength 0.71073
_diffrn_reflns_av_R_equivalents 0.0465
_diffrn_reflns_av_sigmaI/netI 0.0473
_diffrn_reflns_limit_h_max 17
_diffrn_reflns_limit_h_min -17
_diffrn_reflns_limit_k_max 26
_diffrn_reflns_limit_k_min -26
_diffrn_reflns_limit_l_max 16
_diffrn_reflns_limit_l_min -20
_diffrn_reflns_number 33624
_diffrn_reflns_theta_full 30.00
_diffrn_reflns_theta_max 30.00
_diffrn_reflns_theta_min 1.81
_exptl_absorpt_coefficient_mu 0.683
_exptl_absorpt_correction_T_max 0.898
_exptl_absorpt_correction_T_min 0.756
_exptl_absorpt_correction_type multi-scan
_exptl_absorpt_process_details SADABS
_exptl_crystal_colour red
_exptl_crystal_density_diffrn 1.420
_exptl_crystal_description prism
_exptl_crystal_F_000 1424
_exptl_crystal_size_max 0.36
_exptl_crystal_size_mid 0.33
_exptl_crystal_size_min 0.16
_refine_diff_density_max 1.266
_refine_diff_density_min -0.855
_refine_diff_density_rms 0.091
_refine_ls_extinction_method none
_refine_ls_goodness_of_fit_ref 1.001
_refine_ls_hydrogen_treatment mixed
_refine_ls_matrix_type full
_refine_ls_number_parameters 426
_refine_ls_number_reflns 9467
_refine_ls_number_restraints 0
_refine_ls_restrained_S_all 1.001
_refine_ls_R_factor_all 0.0479
_refine_ls_R_factor_gt 0.0332
_refine_ls_shift/su_max 0.000
_refine_ls_shift/su_mean 0.000
_refine_ls_structure_factor_coef Fsqd
_refine_ls_weighting_details 'calc w=1/[\s^2^(Fo^2^)+(0.0350P)^2^+1.5000P] where P=(Fo^2^+2Fc^2^)/3'
_refine_ls_weighting_scheme calc
_refine_ls_wR_factor_gt 0.0715
_refine_ls_wR_factor_ref 0.0793
_reflns_number_gt 7591
_reflns_number_total 9467
_reflns_threshold_expression >2sigma(I)
_cod_data_source_file ic200487w_si_002_1.cif
_cod_data_source_block rup2c
_cod_original_sg_symbol_H-M 'P 21/n'
_cod_database_code 4325868

loop_
_symmetry_equiv_pos_as_xyz
'x, y, z'
'-x+1/2, y+1/2, -z+1/2'
'-x, -y, -z'
'x-1/2, -y-1/2, z-1/2'

loop_
_atom_site_label
_atom_site_type_symbol
_atom_site_fract_x
_atom_site_fract_y
_atom_site_fract_z
_atom_site_U_iso_or_equiv
_atom_site_adp_type
_atom_site_occupancy
_atom_site_symmetry_multiplicity
_atom_site_calc_flag
_atom_site_refinement_flags
Ru3 Ru 0.191290(12) 0.149217(8) 0.110623(11) 0.01026(5) Uani 1 1 d .
H1M H 0.229(2) 0.2132(15) 0.174(2) 0.038(8) Uiso 1 1 d .
Cl1 Cl 0.02881(4) 0.12015(3) -0.02370(3) 0.01425(10) Uani 1 1 d .
P1 P 0.19862(4) 0.24695(3) 0.00951(4) 0.01188(10) Uani 1 1 d .
P2 P 0.05402(4) 0.18582(3) 0.18034(4) 0.01062(10) Uani 1 1 d .
C1 C 0.22415(17) 0.02995(10) 0.10891(15) 0.0134(4) Uani 1 1 d .
H1 H 0.159(2) 0.0122(13) 0.0668(17) 0.0163(18) Uiso 1 1 d .
C2 C 0.30590(16) 0.07607(10) 0.06235(15) 0.0132(4) Uani 1 1 d .
H2 H 0.289(2) 0.0776(13) -0.0026(18) 0.0163(18) Uiso 1 1 d .
B4 B 0.22990(19) 0.05694(12) 0.22088(17) 0.0131(4) Uani 1 1 d .
H4 H 0.162(2) 0.0498(12) 0.2500(17) 0.0163(18) Uiso 1 1 d .
B5 B 0.29711(19) -0.02317(12) 0.19848(17) 0.0150(4) Uani 1 1 d .
H5 H 0.263(2) -0.0698(13) 0.2068(17) 0.0163(18) Uiso 1 1 d .
B6 B 0.3435(2) -0.01110(12) 0.09602(18) 0.0153(4) Uani 1 1 d .
H6 H 0.3348(19) -0.0479(12) 0.0422(17) 0.0163(18) Uiso 1 1 d .
B7 B 0.37704(18) 0.14094(12) 0.13964(17) 0.0132(4) Uani 1 1 d .
H7 H 0.413(2) 0.1870(13) 0.1184(17) 0.0163(18) Uiso 1 1 d .
B8 B 0.33205(19) 0.12911(12) 0.24695(17) 0.0135(4) Uani 1 1 d .
H8 H 0.343(2) 0.1683(13) 0.3043(17) 0.0163(18) Uiso 1 1 d .
B9 B 0.37020(19) 0.03823(13) 0.28609(17) 0.0156(4) Uani 1 1 d .
H9 H 0.3873(19) 0.0259(12) 0.3572(17) 0.0163(18) Uiso 1 1 d .
B10 B 0.4405(2) -0.00323(13) 0.20997(17) 0.0159(5) Uani 1 1 d .
H10 H 0.506(2) -0.0432(12) 0.2344(17) 0.0163(18) Uiso 1 1 d .
B11 B 0.44310(19) 0.05861(12) 0.11873(17) 0.0142(4) Uani 1 1 d .
H11 H 0.503(2) 0.0603(12) 0.0769(17) 0.0163(18) Uiso 1 1 d .
B12 B 0.46045(19) 0.08987(12) 0.23598(17) 0.0152(4) Uani 1 1 d .
H12 H 0.539(2) 0.1068(12) 0.2788(17) 0.0163(18) Uiso 1 1 d .
C13 C 0.06751(17) 0.29648(11) -0.04319(15) 0.0168(4) Uani 1 1 d .
H13A H 0.0716 0.3180 -0.1037 0.020 Uiso 1 1 calc R
H13B H 0.0047 0.2617 -0.0587 0.020 Uiso 1 1 calc R
C14 C 0.03996(18) 0.35595(11) 0.01810(16) 0.0185(4) Uani 1 1 d .
H14A H 0.0915 0.3968 0.0200 0.022 Uiso 1 1 calc R
H14B H -0.0374 0.3731 -0.0123 0.022 Uiso 1 1 calc R
C15 C 0.04910(17) 0.33312(10) 0.11973(15) 0.0159(4) Uani 1 1 d .
H15A H 0.0255 0.3737 0.1530 0.019 Uiso 1 1 calc R
H15B H 0.1287 0.3225 0.1530 0.019 Uiso 1 1 calc R
C16 C -0.02219(16) 0.26695(10) 0.12631(15) 0.0146(4) Uani 1 1 d .
H16A H -0.0684 0.2546 0.0613 0.017 Uiso 1 1 calc R
H16B H -0.0744 0.2805 0.1632 0.017 Uiso 1 1 calc R
C17 C 0.23733(17) 0.21470(10) -0.09447(15) 0.0151(4) Uani 1 1 d .
C18 C 0.35018(18) 0.19994(11) -0.08766(15) 0.0168(4) Uani 1 1 d .
H18A H 0.4073 0.2120 -0.0314 0.020 Uiso 1 1 calc R
C19 C 0.37849(19) 0.16778(11) -0.16285(16) 0.0197(4) Uani 1 1 d .
H19A H 0.4548 0.1573 -0.1575 0.024 Uiso 1 1 calc R
C20 C 0.2958(2) 0.15097(11) -0.24554(17) 0.0216(5) Uani 1 1 d .
H20A H 0.3153 0.1278 -0.2962 0.026 Uiso 1 1 calc R
C21 C 0.1850(2) 0.16789(12) -0.25447(16) 0.0223(5) Uani 1 1 d .
H21A H 0.1287 0.1581 -0.3122 0.027 Uiso 1 1 calc R
C22 C 0.15572(19) 0.19923(11) -0.17902(15) 0.0188(4) Uani 1 1 d .
H22A H 0.0793 0.2102 -0.1853 0.023 Uiso 1 1 calc R
C23 C 0.29757(17) 0.32097(10) 0.05269(15) 0.0154(4) Uani 1 1 d .
C24 C 0.3108(2) 0.37122(11) -0.01431(17) 0.0216(5) Uani 1 1 d .
H24A H 0.2762 0.3632 -0.0800 0.026 Uiso 1 1 calc R
C25 C 0.3747(2) 0.43291(12) 0.0153(2) 0.0281(5) Uani 1 1 d .
H25A H 0.3840 0.4666 -0.0303 0.034 Uiso 1 1 calc R
C26 C 0.42447(19) 0.44524(12) 0.11093(19) 0.0261(5) Uani 1 1 d .
H26A H 0.4672 0.4877 0.1309 0.031 Uiso 1 1 calc R
C27 C 0.41214(18) 0.39565(11) 0.17781(18) 0.0212(5) Uani 1 1 d .
H27A H 0.4463 0.4042 0.2435 0.025 Uiso 1 1 calc R
C28 C 0.34972(17) 0.33344(11) 0.14861(16) 0.0170(4) Uani 1 1 d .
H28A H 0.3426 0.2992 0.1945 0.020 Uiso 1 1 calc R
C29 C 0.10504(16) 0.20628(10) 0.30760(14) 0.0129(4) Uani 1 1 d .
C30 C 0.17466(17) 0.26550(11) 0.34039(15) 0.0172(4) Uani 1 1 d .
H30A H 0.1989 0.2941 0.2965 0.021 Uiso 1 1 calc R
C31 C 0.20886(18) 0.28316(11) 0.43619(16) 0.0199(4) Uani 1 1 d .
H31A H 0.2553 0.3240 0.4571 0.024 Uiso 1 1 calc R
C32 C 0.17566(19) 0.24160(13) 0.50118(16) 0.0239(5) Uani 1 1 d .
H32A H 0.1985 0.2540 0.5666 0.029 Uiso 1 1 calc R
C33 C 0.1091(2) 0.18197(15) 0.47045(17) 0.0306(6) Uani 1 1 d .
H33A H 0.0870 0.1529 0.5151 0.037 Uiso 1 1 calc R
C34 C 0.07420(19) 0.16418(12) 0.37437(16) 0.0230(5) Uani 1 1 d .
H34A H 0.0288 0.1228 0.3542 0.028 Uiso 1 1 calc R
C35 C -0.06261(16) 0.12453(10) 0.17620(14) 0.0122(4) Uani 1 1 d .
C36 C -0.15360(17) 0.15055(11) 0.20549(15) 0.0162(4) Uani 1 1 d .
H36A H -0.1548 0.1995 0.2236 0.019 Uiso 1 1 calc R
C37 C -0.24138(17) 0.10574(12) 0.20821(16) 0.0193(4) Uani 1 1 d .
H37A H -0.3035 0.1244 0.2261 0.023 Uiso 1 1 calc R
C38 C -0.23882(17) 0.03328(11) 0.18476(16) 0.0187(4) Uani 1 1 d .
H38A H -0.2981 0.0021 0.1881 0.022 Uiso 1 1 calc R
C39 C -0.14889(17) 0.00697(11) 0.15641(15) 0.0154(4) Uani 1 1 d .
H39A H -0.1464 -0.0424 0.1408 0.018 Uiso 1 1 calc R
C40 C -0.06265(16) 0.05252(10) 0.15078(14) 0.0128(4) Uani 1 1 d .
H40A H -0.0029 0.0343 0.1293 0.015 Uiso 1 1 calc R

loop_
_atom_site_aniso_label
_atom_site_aniso_U_11
_atom_site_aniso_U_22
_atom_site_aniso_U_33
_atom_site_aniso_U_23
_atom_site_aniso_U_13
_atom_site_aniso_U_12
Ru3 0.00966(7) 0.01031(7) 0.01154(8) 0.00132(6) 0.00422(5) 0.00092(5)
Cl1 0.0135(2) 0.0157(2) 0.0131(2) -0.00049(17) 0.00326(17) 0.00000(16)
P1 0.0135(2) 0.0112(2) 0.0115(2) 0.00104(18) 0.00436(19) 0.00021(17)
P2 0.0100(2) 0.0102(2) 0.0122(2) -0.00145(18) 0.00409(18) -0.00055(16)
C1 0.0138(9) 0.0120(9) 0.0144(10) 0.0011(7) 0.0039(8) -0.0007(7)
C2 0.0136(9) 0.0142(9) 0.0126(10) -0.0002(7) 0.0050(7) -0.0002(7)
B4 0.0144(10) 0.0128(10) 0.0134(11) 0.0017(8) 0.0061(8) 0.0019(8)
B5 0.0171(11) 0.0131(10) 0.0157(11) 0.0028(8) 0.0064(9) 0.0024(8)
B6 0.0179(11) 0.0127(10) 0.0165(12) -0.0015(9) 0.0068(9) 0.0029(8)
B7 0.0113(9) 0.0151(10) 0.0141(11) -0.0015(8) 0.0051(8) 0.0002(8)
B8 0.0132(10) 0.0151(10) 0.0130(11) -0.0007(8) 0.0051(8) 0.0005(8)
B9 0.0154(10) 0.0190(11) 0.0128(11) 0.0013(9) 0.0045(9) 0.0035(8)
B10 0.0168(11) 0.0165(11) 0.0155(12) 0.0013(9) 0.0062(9) 0.0043(8)
B11 0.0148(10) 0.0148(10) 0.0141(11) -0.0019(8) 0.0058(9) 0.0015(8)
B12 0.0136(10) 0.0162(10) 0.0160(11) -0.0016(9) 0.0042(9) 0.0020(8)
C13 0.0164(10) 0.0185(10) 0.0152(10) 0.0050(8) 0.0040(8) 0.0032(7)
C14 0.0217(10) 0.0133(9) 0.0218(11) 0.0041(8) 0.0083(9) 0.0044(8)
C15 0.0174(10) 0.0111(8) 0.0193(11) -0.0015(8) 0.0057(8) 0.0009(7)
C16 0.0144(9) 0.0130(9) 0.0167(10) 0.0004(7) 0.0051(8) 0.0026(7)
C17 0.0217(10) 0.0116(9) 0.0138(10) 0.0026(7) 0.0083(8) -0.0011(7)
C18 0.0212(10) 0.0171(10) 0.0143(10) 0.0020(8) 0.0087(8) 0.0000(8)
C19 0.0262(11) 0.0161(9) 0.0222(11) 0.0012(8) 0.0155(9) -0.0010(8)
C20 0.0339(12) 0.0165(10) 0.0206(11) -0.0020(9) 0.0178(10) -0.0062(9)
C21 0.0299(12) 0.0246(11) 0.0145(11) -0.0028(9) 0.0100(9) -0.0105(9)
C22 0.0211(10) 0.0203(10) 0.0159(11) -0.0003(8) 0.0065(8) -0.0036(8)
C23 0.0156(9) 0.0113(9) 0.0209(11) -0.0027(8) 0.0078(8) -0.0008(7)
C24 0.0281(12) 0.0157(10) 0.0243(12) 0.0020(9) 0.0127(10) -0.0028(8)
C25 0.0338(13) 0.0171(10) 0.0386(15) 0.0049(10) 0.0190(11) -0.0041(9)
C26 0.0237(11) 0.0160(10) 0.0430(15) -0.0084(10) 0.0166(11) -0.0055(8)
C27 0.0185(10) 0.0172(10) 0.0292(13) -0.0083(9) 0.0089(9) -0.0025(8)
C28 0.0148(9) 0.0160(9) 0.0214(11) -0.0027(8) 0.0070(8) -0.0005(7)
C29 0.0125(9) 0.0121(8) 0.0142(10) -0.0017(7) 0.0036(7) 0.0016(7)
C30 0.0192(10) 0.0157(9) 0.0154(10) -0.0008(8) 0.0031(8) -0.0017(7)
C31 0.0213(10) 0.0153(9) 0.0191(11) -0.0046(8) -0.0006(8) -0.0006(8)
C32 0.0241(11) 0.0316(12) 0.0137(11) -0.0039(9) 0.0017(9) -0.0029(9)
C33 0.0348(14) 0.0412(15) 0.0150(12) 0.0040(10) 0.0056(10) -0.0146(11)
C34 0.0258(11) 0.0227(11) 0.0191(11) -0.0001(9) 0.0044(9) -0.0103(9)
C35 0.0121(8) 0.0130(8) 0.0119(9) -0.0012(7) 0.0039(7) -0.0024(7)
C36 0.0157(9) 0.0148(9) 0.0196(11) -0.0024(8) 0.0077(8) -0.0009(7)
C37 0.0142(9) 0.0237(11) 0.0229(12) 0.0002(9) 0.0100(8) 0.0005(8)
C38 0.0151(9) 0.0205(10) 0.0213(11) 0.0021(8) 0.0068(8) -0.0057(8)
C39 0.0154(9) 0.0150(9) 0.0143(10) -0.0007(8) 0.0018(8) -0.0041(7)
C40 0.0115(8) 0.0142(9) 0.0127(10) -0.0017(7) 0.0037(7) -0.0006(7)

loop_
_atom_type_symbol
_atom_type_description
_atom_type_scat_dispersion_real
_atom_type_scat_dispersion_imag
_atom_type_scat_source
C C 0.0033 0.0016 'International Tables Vol C Tables 4.2.6.8 and 6.1.1.4'
H H 0.0000 0.0000 'International Tables Vol C Tables 4.2.6.8 and 6.1.1.4'
B B 0.0013 0.0007 'International Tables Vol C Tables 4.2.6.8 and 6.1.1.4'
P P 0.1023 0.0942 'International Tables Vol C Tables 4.2.6.8 and 6.1.1.4'
Cl Cl 0.1484 0.1585 'International Tables Vol C Tables 4.2.6.8 and 6.1.1.4'
Ru Ru -1.2594 0.8363 'International Tables Vol C Tables 4.2.6.8 and 6.1.1.4'

loop_
_geom_angle_atom_site_label_1
_geom_angle_atom_site_label_2
_geom_angle_atom_site_label_3
_geom_angle
C2 Ru3 B7 45.34(8)
C2 Ru3 C1 42.43(7)
B7 Ru3 C1 75.73(8)
C2 Ru3 B8 77.30(8)
B7 Ru3 B8 47.89(8)
C1 Ru3 B8 75.70(8)
C2 Ru3 B4 75.33(8)
B7 Ru3 B4 79.60(8)
C1 Ru3 B4 43.69(8)
B8 Ru3 B4 46.43(8)
C2 Ru3 P2 159.13(5)
B7 Ru3 P2 141.71(6)
C1 Ru3 P2 116.73(5)
B8 Ru3 P2 97.80(6)
B4 Ru3 P2 86.55(6)
C2 Ru3 P1 97.24(5)
B7 Ru3 P1 87.07(6)
C1 Ru3 P1 135.11(6)
B8 Ru3 P1 121.30(6)
B4 Ru3 P1 166.38(6)
P2 Ru3 P1 102.507(18)
C2 Ru3 Cl1 93.64(5)
B7 Ru3 Cl1 135.17(6)
C1 Ru3 Cl1 83.33(5)
B8 Ru3 Cl1 156.98(6)
B4 Ru3 Cl1 111.01(6)
P2 Ru3 Cl1 83.116(18)
P1 Ru3 Cl1 80.483(17)
C2 Ru3 H1M 124.6(11)
B7 Ru3 H1M 79.4(11)
C1 Ru3 H1M 139.5(11)
B8 Ru3 H1M 63.9(11)
B4 Ru3 H1M 100.7(11)
P2 Ru3 H1M 68.4(11)
P1 Ru3 H1M 73.8(11)
Cl1 Ru3 H1M 135.6(11)
C17 P1 C23 102.95(9)
C17 P1 C13 103.07(10)
C23 P1 C13 101.23(9)
C17 P1 Ru3 109.83(6)
C23 P1 Ru3 120.16(7)
C13 P1 Ru3 117.41(7)
C35 P2 C29 101.64(9)
C35 P2 C16 101.08(9)
C29 P2 C16 104.76(9)
C35 P2 Ru3 118.42(7)
C29 P2 Ru3 115.24(6)
C16 P2 Ru3 113.70(7)
C2 C1 B5 112.15(16)
C2 C1 B4 113.18(15)
B5 C1 B4 63.55(13)
C2 C1 B6 61.72(13)
B5 C1 B6 62.62(14)
B4 C1 B6 115.94(16)
C2 C1 Ru3 67.81(10)
B5 C1 Ru3 128.72(14)
B4 C1 Ru3 69.93(10)
B6 C1 Ru3 126.86(13)
C2 C1 H1 115.9(15)
B5 C1 H1 118.9(15)
B4 C1 H1 122.7(15)
B6 C1 H1 112.3(15)
Ru3 C1 H1 103.5(15)
C1 C2 B11 110.81(16)
C1 C2 B7 110.99(16)
B11 C2 B7 63.77(13)
C1 C2 B6 62.09(13)
B11 C2 B6 61.83(13)
B7 C2 B6 115.22(16)
C1 C2 Ru3 69.75(10)
B11 C2 Ru3 127.25(13)
B7 C2 Ru3 67.38(10)
B6 C2 Ru3 129.04(14)
C1 C2 H2 117.9(15)
B11 C2 H2 114.5(15)
B7 C2 H2 126.1(15)
B6 C2 H2 106.9(15)
Ru3 C2 H2 109.5(15)
C1 B4 B9 103.14(16)
C1 B4 B5 57.82(12)
B9 B4 B5 59.61(13)
C1 B4 B8 104.81(16)
B9 B4 B8 60.56(13)
B5 B4 B8 108.73(16)
C1 B4 Ru3 66.38(10)
B9 B4 Ru3 120.00(14)
B5 B4 Ru3 120.28(14)
B8 B4 Ru3 65.82(10)
C1 B4 H4 122.5(13)
B9 B4 H4 122.2(13)
B5 B4 H4 116.1(13)
B8 B4 H4 126.8(13)
Ru3 B4 H4 110.3(13)
C1 B5 B9 103.82(16)
C1 B5 B6 59.78(13)
B9 B5 B6 108.21(17)
C1 B5 B10 104.56(16)
B9 B5 B10 60.29(13)
B6 B5 B10 59.60(14)
C1 B5 B4 58.64(12)
B9 B5 B4 59.69(13)
B6 B5 B4 109.52(16)
B10 B5 B4 108.50(16)
C1 B5 H5 117.3(14)
B9 B5 H5 128.8(14)
B6 B5 H5 118.0(14)
B10 B5 H5 128.5(14)
B4 B5 H5 118.2(14)
C2 B6 C1 56.20(12)
C2 B6 B11 58.50(12)
C1 B6 B11 103.50(15)
C2 B6 B10 104.45(16)
C1 B6 B10 103.51(16)
B11 B6 B10 60.44(13)
C2 B6 B5 103.63(16)
C1 B6 B5 57.60(13)
B11 B6 B5 108.36(17)
B10 B6 B5 60.38(14)
C2 B6 H6 116.5(13)
C1 B6 H6 118.4(13)
B11 B6 H6 123.4(13)
B10 B6 H6 132.6(13)
B5 B6 H6 125.5(13)
C2 B7 B12 102.93(15)
C2 B7 B11 57.62(12)
B12 B7 B11 59.38(13)
C2 B7 B8 104.98(15)
B12 B7 B8 60.05(13)
B11 B7 B8 108.10(16)
C2 B7 Ru3 67.28(10)
B12 B7 Ru3 121.75(14)
B11 B7 Ru3 121.51(13)
B8 B7 Ru3 67.53(10)
C2 B7 H7 123.8(13)
B12 B7 H7 118.3(13)
B11 B7 H7 112.9(13)
B8 B7 H7 127.7(13)
Ru3 B7 H7 112.9(13)
B12 B8 B9 59.41(13)
B12 B8 B4 105.40(15)
B9 B8 B4 58.49(12)
B12 B8 B7 58.33(13)
B9 B8 B7 105.65(16)
B4 B8 B7 105.99(15)
B12 B8 Ru3 117.59(14)
B9 B8 Ru3 119.91(13)
B4 B8 Ru3 67.75(10)
B7 B8 Ru3 64.58(10)
B12 B8 H8 114.9(12)
B9 B8 H8 114.6(13)
B4 B8 H8 125.7(13)
B7 B8 H8 125.6(13)
Ru3 B8 H8 117.6(12)
B5 B9 B4 60.70(13)
B5 B9 B10 60.28(14)
B4 B9 B10 109.30(17)
B5 B9 B12 107.44(17)
B4 B9 B12 108.00(16)
B10 B9 B12 59.67(13)
B5 B9 B8 109.91(16)
B4 B9 B8 60.95(12)
B10 B9 B8 109.69(17)
B12 B9 B8 60.27(13)
B5 B9 H9 120.6(13)
B4 B9 H9 118.6(13)
B10 B9 H9 123.0(13)
B12 B9 H9 124.4(13)
B8 B9 H9 119.4(13)
B6 B10 B11 59.52(13)
B6 B10 B12 107.46(16)
B11 B10 B12 59.90(13)
B6 B10 B5 60.02(14)
B11 B10 B5 107.34(16)
B12 B10 B5 107.32(16)
B6 B10 B9 107.86(16)
B11 B10 B9 108.21(16)
B12 B10 B9 60.37(13)
B5 B10 B9 59.43(13)
B6 B10 H10 120.0(12)
B11 B10 H10 121.2(13)
B12 B10 H10 123.4(12)
B5 B10 H10 121.8(12)
B9 B10 H10 123.2(13)
C2 B11 B6 59.67(12)
C2 B11 B12 103.67(16)
B6 B11 B12 108.03(17)
C2 B11 B10 105.02(16)
B6 B11 B10 60.04(14)
B12 B11 B10 60.10(14)
C2 B11 B7 58.61(12)
B6 B11 B7 109.17(16)
B12 B11 B7 59.37(13)
B10 B11 B7 108.29(16)
C2 B11 H11 117.9(12)
B6 B11 H11 118.1(12)
B12 B11 H11 128.7(12)
B10 B11 H11 127.4(12)
B7 B11 H11 119.1(12)
B7 B12 B11 61.25(13)
B7 B12 B10 109.72(16)
B11 B12 B10 60.00(13)
B7 B12 B9 108.95(16)
B11 B12 B9 107.96(16)
B10 B12 B9 59.96(13)
B7 B12 B8 61.61(13)
B11 B12 B8 110.84(16)
B10 B12 B8 109.97(16)
B9 B12 B8 60.32(13)
B7 B12 H12 123.3(13)
B11 B12 H12 120.8(13)
B10 B12 H12 118.0(13)
B9 B12 H12 120.3(13)
B8 B12 H12 121.6(13)
C14 C13 P1 115.88(15)
C14 C13 H13A 108.3
P1 C13 H13A 108.3
C14 C13 H13B 108.3
P1 C13 H13B 108.3
H13A C13 H13B 107.4
C15 C14 C13 114.19(17)
C15 C14 H14A 108.7
C13 C14 H14A 108.7
C15 C14 H14B 108.7
C13 C14 H14B 108.7
H14A C14 H14B 107.6
C14 C15 C16 113.73(17)
C14 C15 H15A 108.8
C16 C15 H15A 108.8
C14 C15 H15B 108.8
C16 C15 H15B 108.8
H15A C15 H15B 107.7
C15 C16 P2 116.77(14)
C15 C16 H16A 108.1
P2 C16 H16A 108.1
C15 C16 H16B 108.1
P2 C16 H16B 108.1
H16A C16 H16B 107.3
C22 C17 C18 118.8(2)
C22 C17 P1 121.00(17)
C18 C17 P1 120.07(16)
C19 C18 C17 120.2(2)
C19 C18 H18A 119.9
C17 C18 H18A 119.9
C20 C19 C18 120.2(2)
C20 C19 H19A 119.9
C18 C19 H19A 119.9
C21 C20 C19 120.1(2)
C21 C20 H20A 120.0
C19 C20 H20A 120.0
C20 C21 C22 120.1(2)
C20 C21 H21A 120.0
C22 C21 H21A 120.0
C21 C22 C17 120.6(2)
C21 C22 H22A 119.7
C17 C22 H22A 119.7
C28 C23 C24 119.08(19)
C28 C23 P1 123.15(16)
C24 C23 P1 117.39(16)
C25 C24 C23 120.1(2)
C25 C24 H24A 119.9
C23 C24 H24A 119.9
C26 C25 C24 120.2(2)
C26 C25 H25A 119.9
C24 C25 H25A 119.9
C25 C26 C27 120.1(2)
C25 C26 H26A 120.0
C27 C26 H26A 120.0
C26 C27 C28 120.0(2)
C26 C27 H27A 120.0
C28 C27 H27A 120.0
C27 C28 C23 120.5(2)
C27 C28 H28A 119.7
C23 C28 H28A 119.7
C34 C29 C30 117.93(19)
C34 C29 P2 121.15(15)
C30 C29 P2 120.91(16)
C31 C30 C29 121.0(2)
C31 C30 H30A 119.5
C29 C30 H30A 119.5
C32 C31 C30 120.2(2)
C32 C31 H31A 119.9
C30 C31 H31A 119.9
C33 C32 C31 119.6(2)
C33 C32 H32A 120.2
C31 C32 H32A 120.2
C32 C33 C34 120.4(2)
C32 C33 H33A 119.8
C34 C33 H33A 119.8
C29 C34 C33 120.8(2)
C29 C34 H34A 119.6
C33 C34 H34A 119.6
C40 C35 C36 118.39(18)
C40 C35 P2 123.22(15)
C36 C35 P2 118.29(15)
C37 C36 C35 120.79(19)
C37 C36 H36A 119.6
C35 C36 H36A 119.6
C36 C37 C38 120.1(2)
C36 C37 H37A 119.9
C38 C37 H37A 119.9
C39 C38 C37 119.49(19)
C39 C38 H38A 120.3
C37 C38 H38A 120.3
C40 C39 C38 120.31(19)
C40 C39 H39A 119.8
C38 C39 H39A 119.8
C39 C40 C35 120.86(19)
C39 C40 H40A 119.6
C35 C40 H40A 119.6

loop_
_geom_bond_atom_site_label_1
_geom_bond_atom_site_label_2
_geom_bond_distance
Ru3 C2 2.229(2)
Ru3 B7 2.230(2)
Ru3 C1 2.2582(19)
Ru3 B8 2.282(2)
Ru3 B4 2.315(2)
Ru3 P2 2.3305(5)
Ru3 P1 2.3670(5)
Ru3 Cl1 2.4463(5)
Ru3 H1M 1.51(3)
P1 C17 1.830(2)
P1 C23 1.835(2)
P1 C13 1.839(2)
P2 C35 1.832(2)
P2 C29 1.835(2)
P2 C16 1.8374(19)
C1 C2 1.624(3)
C1 B5 1.688(3)
C1 B4 1.703(3)
C1 B6 1.727(3)
C1 H1 0.92(2)
C2 B11 1.700(3)
C2 B7 1.719(3)
C2 B6 1.721(3)
C2 H2 0.92(2)
B4 B9 1.767(3)
B4 B5 1.785(3)
B4 B8 1.812(3)
B4 H4 1.06(2)
B5 B9 1.766(3)
B5 B6 1.775(4)
B5 B10 1.781(3)
B5 H5 0.99(2)
B6 B11 1.758(3)
B6 B10 1.767(3)
B6 H6 1.03(2)
B7 B12 1.772(3)
B7 B11 1.806(3)
B7 B8 1.832(3)
B7 H7 1.05(2)
B8 B12 1.804(3)
B8 B9 1.805(3)
B8 H8 1.09(2)
B9 B10 1.781(3)
B9 B12 1.789(3)
B9 H9 1.03(2)
B10 B11 1.774(3)
B10 B12 1.776(3)
B10 H10 1.09(2)
B11 B12 1.773(3)
B11 H11 1.09(2)
B12 H12 1.05(2)
C13 C14 1.527(3)
C13 H13A 0.9900
C13 H13B 0.9900
C14 C15 1.526(3)
C14 H14A 0.9900
C14 H14B 0.9900
C15 C16 1.536(3)
C15 H15A 0.9900
C15 H15B 0.9900
C16 H16A 0.9900
C16 H16B 0.9900
C17 C22 1.391(3)
C17 C18 1.405(3)
C18 C19 1.388(3)
C18 H18A 0.9500
C19 C20 1.384(3)
C19 H19A 0.9500
C20 C21 1.383(3)
C20 H20A 0.9500
C21 C22 1.391(3)
C21 H21A 0.9500
C22 H22A 0.9500
C23 C28 1.392(3)
C23 C24 1.402(3)
C24 C25 1.393(3)
C24 H24A 0.9500
C25 C26 1.383(4)
C25 H25A 0.9500
C26 C27 1.389(3)
C26 H26A 0.9500
C27 C28 1.391(3)
C27 H27A 0.9500
C28 H28A 0.9500
C29 C34 1.393(3)
C29 C30 1.399(3)
C30 C31 1.389(3)
C30 H30A 0.9500
C31 C32 1.381(3)
C31 H31A 0.9500
C32 C33 1.380(3)
C32 H32A 0.9500
C33 C34 1.393(3)
C33 H33A 0.9500
C34 H34A 0.9500
C35 C40 1.391(3)
C35 C36 1.407(3)
C36 C37 1.383(3)
C36 H36A 0.9500
C37 C38 1.394(3)
C37 H37A 0.9500
C38 C39 1.390(3)
C38 H38A 0.9500
C39 C40 1.388(3)
C39 H39A 0.9500
C40 H40A 0.9500
